data_2105770
loop_
_publ_author_name
'Hau, Sam C. K.'
'Tam, Dennis Y. S.'
'Mak, Thomas C. W.'

_publ_section_title
;
 Organosilver(I) framework assembly with trifluoroacetate and
 enediyne-functionalized alicycles
;
_journal_coeditor_code BI5014
_journal_issue 1
_journal_name_full 'Acta Crystallographica Section B'
_journal_page_first 37
_journal_page_last 46
_journal_paper_doi 10.1107/S2052520614000171
_journal_volume 70
_journal_year 2014
_chemical_formula_moiety
;
 9(Ag +), C10 H8 2-, 9(C2 F3 O2 -), C5 H5 N, 2(C5 H6 N +)
;
_chemical_formula_sum 'C43 H25 Ag9 F27 N3 O18'
_chemical_formula_weight 2355.49
_space_group_crystal_system monoclinic
_space_group_IT_number 4
_space_group_name_Hall 'P 2yb'
_space_group_name_H-M_alt 'P 1 21 1'
_symmetry_space_group_name_Hall 'P 2yb'
_symmetry_space_group_name_H-M 'P 1 21 1'
_atom_sites_solution_hydrogens mixed
_atom_sites_solution_primary direct
_atom_sites_solution_secondary difmap
_audit_creation_method SHELXL-2013
_cell_angle_alpha 90
_cell_angle_beta 105.016(2)
_cell_angle_gamma 90
_cell_formula_units_Z 2
_cell_length_a 8.9453(9)
_cell_length_b 24.902(3)
_cell_length_c 14.4248(16)
_cell_measurement_temperature 173(2)
_cell_volume 3103.5(6)
_computing_cell_refinement 'SAINT (Bruker, 2003)'
_computing_data_collection 'APEX2 (Bruker, 2003)'
_computing_data_reduction SAINT
_computing_molecular_graphics 'DIAMOND (Brandenburg, 2009)'
_computing_publication_material SHELXL-2013
_computing_structure_refinement 'SHELXL-2013 (Sheldrick, 2008)'
_computing_structure_solution 'SHELXS-97 (Sheldrick, 2008)'
_diffrn_ambient_temperature 173(2)
_diffrn_measured_fraction_theta_full 0.999
_diffrn_measured_fraction_theta_max 0.999
_diffrn_measurement_device_type 'Bruker APEX-II CCD diffractometer'
_diffrn_measurement_method '\f and \w scan'
_diffrn_radiation_type MoK\a
_diffrn_radiation_wavelength 0.71073
_diffrn_reflns_av_R_equivalents 0.0771
_diffrn_reflns_limit_h_max 10
_diffrn_reflns_limit_h_min -10
_diffrn_reflns_limit_k_max 29
_diffrn_reflns_limit_k_min -29
_diffrn_reflns_limit_l_max 17
_diffrn_reflns_limit_l_min -17
_diffrn_reflns_number 68475
_diffrn_reflns_theta_full 25.242
_diffrn_reflns_theta_max 25.245
_diffrn_reflns_theta_min 1.675
_exptl_absorpt_coefficient_mu 2.925
_exptl_absorpt_correction_T_max 0.3875
_exptl_absorpt_correction_T_min 0.3226
_exptl_absorpt_correction_type multi-scan
_exptl_absorpt_process_details 'SADABS (Bruker, 2003)'
_exptl_crystal_colour yellow
_exptl_crystal_density_diffrn 2.518
_exptl_crystal_description block
_exptl_crystal_F_000 2224
_exptl_crystal_size_max 0.50
_exptl_crystal_size_mid 0.50
_exptl_crystal_size_min 0.40
_refine_diff_density_max 1.390
_refine_diff_density_min -0.707
_refine_ls_abs_structure_details
;
 Refined as an inversion twin.
;
_refine_ls_abs_structure_Flack 0.48(4)
_refine_ls_extinction_method none
_refine_ls_goodness_of_fit_ref 1.028
_refine_ls_hydrogen_treatment constr
_refine_ls_matrix_type full
_refine_ls_number_parameters 873
_refine_ls_number_reflns 11211
_refine_ls_number_restraints 283
_refine_ls_restrained_S_all 1.032
_refine_ls_R_factor_all 0.0382
_refine_ls_R_factor_gt 0.0357
_refine_ls_shift/su_max 0.001
_refine_ls_shift/su_mean 0.000
_refine_ls_structure_factor_coef Fsqd
_refine_ls_weighting_details 'w=1/[\s^2^(Fo^2^)+(0.0648P)^2^+2.1022P] where P=(Fo^2^+2Fc^2^)/3'
_refine_ls_weighting_scheme calc
_refine_ls_wR_factor_gt 0.0960
_refine_ls_wR_factor_ref 0.0982
_reflns_number_gt 10668
_reflns_number_total 11211
_reflns_threshold_expression 'I > 2\s(I)'
_cod_data_source_file bi5014sup1.cif
_cod_data_source_block VI
_cod_database_code 2105770
_shelx_space_group_comment
;
The symmetry employed for this shelxl refinement is uniquely defined
by the following loop, which should always be used as a source of
symmetry information in preference to the above space-group names.
They are only intended as comments.
;
_shelx_estimated_absorpt_t_min 0.323
_shelx_estimated_absorpt_t_max 0.388

loop_
_space_group_symop_operation_xyz
'x, y, z'
'-x, y+1/2, -z'

loop_
_atom_site_type_symbol
_atom_site_label
_atom_site_fract_x
_atom_site_fract_y
_atom_site_fract_z
_atom_site_U_iso_or_equiv
_atom_site_adp_type
_atom_site_calc_flag
_atom_site_occupancy
_atom_site_disorder_assembly
_atom_site_disorder_group
Ag Ag1 0.26306(8) 0.51006(3) 0.29525(5) 0.02586(16) Uani d 1 . .
Ag Ag2 0.08014(8) 0.41637(3) 0.32873(5) 0.02328(16) Uani d 1 . .
Ag Ag3 0.32482(8) 0.46660(4) 0.48591(5) 0.03095(18) Uani d 1 . .
Ag Ag4 0.59817(8) 0.47469(3) 0.37339(5) 0.02662(17) Uani d 1 . .
Ag Ag5 0.31599(9) 0.41789(4) 0.17934(5) 0.03128(19) Uani d 1 . .
Ag Ag6 0.66712(10) 0.43281(3) 0.18543(6) 0.03162(19) Uani d 1 . .
Ag Ag7 0.88279(9) 0.51015(3) 0.30338(6) 0.03278(19) Uani d 1 . .
Ag Ag8 0.98831(9) 0.46345(3) 0.49325(5) 0.02847(18) Uani d 1 . .
Ag Ag9 0.7961(3) 0.56467(19) 0.56632(13) 0.0576(10) Uani d 0.699(11) A 1
N N1 0.8037(14) 0.6264(5) 0.6766(7) 0.037(3) Uiso d 0.699(11) A 1
C C29 0.7333(16) 0.6171(5) 0.7505(9) 0.050(5) Uiso d 0.699(11) A 1
H H29 0.6752 0.5852 0.7508 0.060 Uiso calc 0.699(11) A 1
C C30 0.748(2) 0.6545(6) 0.8239(9) 0.071(7) Uiso d 0.699(11) A 1
H H30 0.6998 0.6481 0.8743 0.085 Uiso calc 0.699(11) A 1
C C31 0.833(2) 0.7012(6) 0.8234(10) 0.077(7) Uiso d 0.699(11) A 1
H H31 0.8430 0.7267 0.8736 0.093 Uiso calc 0.699(11) A 1
C C32 0.9034(19) 0.7105(5) 0.7496(11) 0.070(6) Uiso d 0.699(11) A 1
H H32 0.9615 0.7424 0.7493 0.084 Uiso calc 0.699(11) A 1
C C33 0.8888(16) 0.6731(6) 0.6762(9) 0.064(6) Uiso d 0.699(11) A 1
H H33 0.9369 0.6795 0.6257 0.076 Uiso calc 0.699(11) A 1
Ag Ag9' 0.8395(8) 0.5950(4) 0.5745(4) 0.057(2) Uani d 0.301(11) A 2
N N1' 0.857(3) 0.6561(10) 0.6927(14) 0.038(8) Uiso d 0.301(11) A 2
C C29' 0.798(3) 0.6385(9) 0.7676(17) 0.038(9) Uiso d 0.301(11) A 2
H H29' 0.7547 0.6036 0.7655 0.046 Uiso calc 0.301(11) A 2
C C30' 0.804(3) 0.6719(11) 0.8455(15) 0.032(8) Uiso d 0.301(11) A 2
H H30' 0.7633 0.6599 0.8967 0.038 Uiso calc 0.301(11) A 2
C C31' 0.868(4) 0.7230(11) 0.8485(18) 0.073(16) Uiso d 0.301(11) A 2
H H31' 0.8710 0.7458 0.9018 0.087 Uiso calc 0.301(11) A 2
C C32' 0.926(4) 0.7406(9) 0.774(2) 0.057(12) Uiso d 0.301(11) A 2
H H32' 0.9701 0.7755 0.7757 0.069 Uiso calc 0.301(11) A 2
C C33' 0.921(3) 0.7072(11) 0.6957(17) 0.038(9) Uiso d 0.301(11) A 2
H H33' 0.9615 0.7192 0.6445 0.046 Uiso calc 0.301(11) A 2
O O1 0.0746(8) 0.5761(3) 0.3373(5) 0.0266(15) Uani d 1 . .
O O2 -0.0314(11) 0.5810(4) 0.4587(7) 0.051(2) Uani d 1 . .
C C11 0.0579(12) 0.5957(4) 0.4133(7) 0.027(2) Uani d 1 . .
C C12 0.1602(12) 0.6451(4) 0.4505(7) 0.038(3) Uani d 1 . .
F F1 0.1227(12) 0.6687(4) 0.5227(6) 0.079(3) Uani d 1 . .
F F2 0.3054(8) 0.6311(4) 0.4778(7) 0.071(3) Uani d 1 . .
F F3 0.1468(13) 0.6816(3) 0.3835(5) 0.081(3) Uani d 1 . .
O O3 0.4124(9) 0.5863(3) 0.2861(6) 0.0349(17) Uani d 1 . .
O O4 0.6178(9) 0.5615(3) 0.4048(6) 0.0350(17) Uani d 1 . .
C C13 0.5287(12) 0.5947(4) 0.3494(8) 0.030(2) Uani d 1 . .
C C14 0.5852(11) 0.6548(4) 0.3662(7) 0.038(3) Uani d 1 . .
F F4 0.6157(10) 0.6668(3) 0.4573(5) 0.055(2) Uani d 1 . .
F F5 0.4818(9) 0.6877(3) 0.3193(7) 0.071(3) Uani d 1 . .
F F6 0.7134(9) 0.6615(3) 0.3393(6) 0.061(2) Uani d 1 . .
O O5 0.0985(9) 0.5370(3) 0.1518(5) 0.0328(17) Uani d 1 . .
O O6 0.1723(8) 0.4737(3) 0.0632(5) 0.0307(15) Uani d 1 . .
C C15 0.0958(11) 0.5129(5) 0.0771(7) 0.028(2) Uani d 1 . .
C C16 -0.0235(12) 0.5347(4) -0.0121(8) 0.043(3) Uani d 1 . .
F F7 -0.1569(9) 0.5482(4) 0.0039(6) 0.072(3) Uani d 1 . .
F F8 -0.0587(11) 0.5009(4) -0.0842(6) 0.087(4) Uani d 1 . .
F F9 0.0313(10) 0.5786(4) -0.0411(8) 0.095(4) Uani d 1 . .
O O7 0.1234(9) 0.3402(3) 0.4288(5) 0.0319(16) Uani d 1 . .
O O8 0.1889(10) 0.3929(3) 0.5593(6) 0.0378(18) Uani d 1 . .
C C17 0.1676(12) 0.3491(4) 0.5164(8) 0.029(2) Uani d 1 . .
C C18 0.2079(13) 0.2984(4) 0.5799(8) 0.046(3) Uani d 1 . .
F F10 0.1291(16) 0.2565(4) 0.5444(8) 0.116(6) Uani d 1 . .
F F11 0.1964(18) 0.3064(4) 0.6669(6) 0.122(6) Uani d 1 . .
F F12 0.3542(12) 0.2865(5) 0.5896(11) 0.134(6) Uani d 1 . .
O O9 0.3176(12) 0.5258(4) 0.5968(7) 0.051(2) Uani d 1 . .
O O10 0.0871(10) 0.5094(4) 0.6282(6) 0.0443(19) Uani d 1 . .
C C19 0.2194(16) 0.5309(4) 0.6422(8) 0.039(3) Uani d 1 . .
C C20 0.2604(13) 0.5673(4) 0.7318(7) 0.044(3) Uani d 1 . .
F F13 0.253(2) 0.6160(4) 0.7092(7) 0.191(12) Uani d 1 . .
F F14 0.1732(17) 0.5596(7) 0.7926(9) 0.160(8) Uani d 1 . .
F F15 0.3977(14) 0.5557(6) 0.7840(9) 0.146(7) Uani d 1 . .
O O11 0.0437(9) 0.3753(3) 0.1802(5) 0.0342(17) Uani d 1 . .
O O12 -0.1369(9) 0.4324(4) 0.0999(6) 0.0414(19) Uani d 1 . .
C C21 -0.0549(12) 0.3909(5) 0.1083(7) 0.029(2) Uani d 1 . .
C C22 -0.0739(11) 0.3550(5) 0.0190(7) 0.043(3) Uani d 1 . .
F F16 0.0321(11) 0.3654(5) -0.0255(8) 0.097(4) Uani d 1 . .
F F17 -0.0629(17) 0.3041(4) 0.0417(7) 0.108(5) Uani d 1 . .
F F18 -0.2087(10) 0.3599(5) -0.0426(6) 0.090(4) Uani d 1 . .
O O13 0.3643(13) 0.3544(6) 0.0817(10) 0.080(4) Uani d 1 . .
O O14 0.6198(12) 0.3490(4) 0.1223(8) 0.057(3) Uani d 1 . .
C C23 0.4862(15) 0.3354(5) 0.0806(9) 0.038(3) Uani d 1 . .
C C24 0.4756(12) 0.2843(5) 0.0166(8) 0.047(3) Uani d 1 . .
F F19 0.4424(15) 0.2979(4) -0.0737(6) 0.097(4) Uani d 1 . .
F F20 0.3681(12) 0.2510(4) 0.0270(9) 0.092(4) Uani d 1 . .
F F21 0.6043(11) 0.2563(4) 0.0333(9) 0.099(4) Uani d 1 . .
O O15 0.5360(9) 0.5063(3) 0.1190(6) 0.0369(17) Uani d 1 . .
O O16 0.7191(8) 0.5649(3) 0.1932(5) 0.0320(16) Uani d 1 . .
C C25 0.5966(12) 0.5522(5) 0.1358(8) 0.032(2) Uani d 1 . .
C C26 0.5095(11) 0.5982(4) 0.0722(7) 0.035(2) Uani d 1 . .
F F22 0.3589(7) 0.5906(3) 0.0480(7) 0.065(2) Uani d 1 . .
F F23 0.5335(10) 0.6450(3) 0.1135(6) 0.062(2) Uani d 1 . .
F F24 0.5541(12) 0.6000(5) -0.0073(6) 0.090(4) Uani d 1 . .
O O17 0.5447(14) 0.4270(5) 0.5933(9) 0.074(3) Uiso d 1 . .
O O18 0.7438(12) 0.4657(7) 0.5522(6) 0.073(3) Uani d 1 . .
C C27 0.6832(14) 0.4330(7) 0.5936(9) 0.054(4) Uani d 1 . .
C C28 0.7894(19) 0.3919(7) 0.6523(12) 0.093(6) Uiso d 1 . .
F F25 0.7201(16) 0.3529(7) 0.6863(13) 0.197(12) Uani d 1 . .
F F26 0.8809(18) 0.4142(9) 0.7292(11) 0.222(13) Uani d 1 . .
F F27 0.8815(16) 0.3686(8) 0.6069(10) 0.208(13) Uani d 1 . .
C C1 0.3506(10) 0.4309(4) 0.3512(7) 0.0225(19) Uani d 1 . .
C C2 0.4353(11) 0.3925(4) 0.3448(7) 0.026(2) Uani d 1 . .
C C3 0.5172(11) 0.3432(4) 0.3492(7) 0.023(2) Uani d 1 . .
C C4 0.4246(13) 0.2919(4) 0.3431(9) 0.035(2) Uani d 1 . .
H H4A 0.3566 0.2879 0.2774 0.042 Uiso calc 1 . .
H H4B 0.3581 0.2939 0.3882 0.042 Uiso calc 1 . .
C C5 0.5300(15) 0.2428(4) 0.3675(9) 0.038(3) Uani d 1 . .
H H5A 0.5791 0.2419 0.4374 0.045 Uiso calc 1 . .
H H5B 0.4679 0.2096 0.3500 0.045 Uiso calc 1 . .
C C6 0.6532(14) 0.2451(4) 0.3133(9) 0.036(2) Uani d 1 . .
H H6A 0.6036 0.2477 0.2437 0.043 Uiso calc 1 . .
H H6B 0.7150 0.2116 0.3248 0.043 Uiso calc 1 . .
C C7 0.7587(13) 0.2928(4) 0.3449(9) 0.035(2) Uani d 1 . .
H H7A 0.8217 0.2984 0.2985 0.042 Uiso calc 1 . .
H H7B 0.8302 0.2850 0.4083 0.042 Uiso calc 1 . .
C C8 0.6694(11) 0.3438(4) 0.3518(7) 0.0229(19) Uani d 1 . .
C C9 0.7474(11) 0.3925(4) 0.3508(7) 0.024(2) Uani d 1 . .
C C10 0.8375(11) 0.4312(4) 0.3554(7) 0.0232(19) Uani d 1 . .
N N2 0.0533(15) 0.6496(4) 0.1685(7) 0.046(3) Uani d 1 . .
H H2 0.0657 0.6146 0.1662 0.056 Uiso calc 1 . .
C C34 0.1674(18) 0.6803(7) 0.1632(10) 0.058(4) Uani d 1 . .
H H34A 0.2632 0.6651 0.1597 0.070 Uiso calc 1 . .
C C35 0.148(2) 0.7362(7) 0.1625(11) 0.062(4) Uani d 1 . .
H H35A 0.2289 0.7598 0.1569 0.075 Uiso calc 1 . .
C C36 0.014(2) 0.7545(6) 0.1700(11) 0.058(4) Uani d 1 . .
H H36A -0.0018 0.7922 0.1701 0.070 Uiso calc 1 . .
C C37 -0.0983(17) 0.7218(7) 0.1775(11) 0.056(4) Uani d 1 . .
H H37A -0.1938 0.7364 0.1832 0.067 Uiso calc 1 . .
C C38 -0.0792(16) 0.6677(6) 0.1773(10) 0.048(3) Uani d 1 . .
H H38A -0.1593 0.6440 0.1832 0.058 Uiso calc 1 . .
N N3 0.4065(15) 0.4149(6) 0.7639(8) 0.052(3) Uani d 0.5 B 1
H H3 0.4120 0.4025 0.7077 0.062 Uiso d 0.5 B 1
C C42 0.3911(13) 0.4539(5) 0.9361(7) 0.038(2) Uani d 0.5 C 1
H H42A 0.3841 0.4670 0.9967 0.045 Uiso d 0.5 C 1
N N3' 0.3911(13) 0.4539(5) 0.9361(7) 0.038(2) Uani d 0.5 C 2
H H3' 0.3846 0.4661 0.9922 0.045 Uiso d 0.5 C 2
C C42' 0.4065(15) 0.4149(6) 0.7639(8) 0.052(3) Uani d 0.5 B 2
H H42B 0.4124 0.4024 0.7029 0.062 Uiso d 0.5 B 2
C C39 0.2704(14) 0.4167(6) 0.7868(8) 0.043(3) Uani d 1 . .
H H39 0.1798 0.4038 0.7423 0.051 Uiso d 1 B .
C C40 0.5387(16) 0.4333(7) 0.8304(10) 0.054(3) Uani d 1 . .
H H40A 0.6360 0.4317 0.8155 0.064 Uiso d 1 B .
C C41 0.5298(16) 0.4532(6) 0.9168(9) 0.050(3) Uani d 1 . .
H H41A 0.6192 0.4663 0.9621 0.060 Uiso d 1 C .
C C43 0.2598(15) 0.4365(6) 0.8724(9) 0.044(3) Uani d 1 . .
H H43A 0.1628 0.4382 0.8875 0.053 Uiso d 1 C .

loop_
_atom_site_aniso_label
_atom_site_aniso_U_11
_atom_site_aniso_U_22
_atom_site_aniso_U_33
_atom_site_aniso_U_12
_atom_site_aniso_U_13
_atom_site_aniso_U_23
Ag1 0.0254(4) 0.0218(3) 0.0285(4) 0.0007(3) 0.0037(3) 0.0018(3)
Ag2 0.0182(3) 0.0268(4) 0.0254(3) 0.0000(3) 0.0065(3) -0.0009(3)
Ag3 0.0253(4) 0.0437(5) 0.0234(3) -0.0007(3) 0.0056(3) -0.0023(4)
Ag4 0.0210(3) 0.0213(4) 0.0373(4) 0.0011(3) 0.0071(3) -0.0011(3)
Ag5 0.0292(4) 0.0388(4) 0.0259(4) 0.0091(3) 0.0071(3) 0.0000(3)
Ag6 0.0377(4) 0.0282(4) 0.0284(4) -0.0030(3) 0.0075(3) -0.0041(3)
Ag7 0.0265(4) 0.0235(4) 0.0436(5) -0.0036(3) 0.0007(3) 0.0059(3)
Ag8 0.0271(4) 0.0313(4) 0.0251(3) -0.0006(3) 0.0034(3) -0.0046(3)
Ag9 0.0605(12) 0.062(2) 0.0485(9) 0.0069(13) 0.0102(8) -0.0233(9)
Ag9' 0.065(3) 0.061(5) 0.056(3) 0.006(3) 0.033(2) -0.005(3)
O1 0.024(4) 0.031(4) 0.025(4) -0.001(3) 0.007(3) -0.003(3)
O2 0.048(5) 0.063(6) 0.050(5) -0.005(4) 0.029(4) 0.000(5)
C11 0.024(5) 0.026(5) 0.027(5) 0.003(4) 0.002(4) -0.001(4)
C12 0.047(6) 0.028(5) 0.035(5) -0.007(5) 0.004(5) -0.001(4)
F1 0.110(8) 0.071(6) 0.064(6) -0.022(6) 0.038(6) -0.039(5)
F2 0.041(5) 0.062(6) 0.100(7) -0.019(4) -0.002(4) -0.005(5)
F3 0.140(9) 0.044(5) 0.046(5) -0.045(6) -0.001(5) 0.009(4)
O3 0.037(4) 0.027(4) 0.037(4) -0.007(3) 0.003(4) 0.004(3)
O4 0.032(4) 0.025(4) 0.043(4) 0.001(3) 0.002(3) -0.001(3)
C13 0.027(5) 0.025(5) 0.036(5) -0.001(4) 0.005(4) -0.002(4)
C14 0.032(5) 0.023(5) 0.054(7) 0.000(4) 0.001(5) -0.003(5)
F4 0.078(6) 0.041(4) 0.050(4) -0.014(4) 0.024(4) -0.021(3)
F5 0.061(5) 0.023(4) 0.104(7) -0.001(4) -0.026(5) 0.006(4)
F6 0.072(6) 0.038(4) 0.088(6) -0.027(4) 0.047(5) -0.015(4)
O5 0.033(4) 0.031(4) 0.030(4) 0.007(3) -0.001(3) -0.002(3)
O6 0.029(4) 0.035(4) 0.026(3) 0.006(3) 0.004(3) -0.002(3)
C15 0.022(4) 0.037(5) 0.024(5) 0.000(4) 0.007(4) 0.006(4)
C16 0.041(6) 0.051(7) 0.037(6) 0.012(5) 0.008(5) 0.003(5)
F7 0.051(5) 0.110(8) 0.050(5) 0.039(5) 0.003(4) 0.013(5)
F8 0.084(7) 0.109(9) 0.045(5) 0.040(6) -0.026(4) -0.029(5)
F9 0.065(6) 0.114(9) 0.086(7) -0.002(6) -0.014(5) 0.068(7)
O7 0.034(4) 0.031(4) 0.029(4) 0.001(3) 0.006(3) -0.003(3)
O8 0.044(5) 0.030(4) 0.041(5) 0.006(3) 0.015(4) 0.005(3)
C17 0.027(5) 0.029(5) 0.032(5) 0.004(4) 0.011(4) 0.006(4)
C18 0.058(7) 0.037(6) 0.041(6) 0.014(6) 0.010(5) 0.010(5)
F10 0.166(13) 0.043(6) 0.097(9) -0.032(7) -0.040(8) 0.035(6)
F11 0.249(18) 0.066(7) 0.059(6) 0.037(9) 0.054(9) 0.037(6)
F12 0.101(9) 0.109(11) 0.196(16) 0.073(9) 0.048(10) 0.094(11)
O9 0.061(6) 0.049(6) 0.042(5) -0.012(4) 0.012(4) -0.014(4)
O10 0.056(5) 0.045(5) 0.031(4) -0.003(4) 0.010(4) -0.008(4)
C19 0.059(7) 0.020(5) 0.033(5) 0.010(5) 0.004(5) -0.004(4)
C20 0.059(7) 0.036(6) 0.029(5) 0.017(5) -0.001(5) -0.005(5)
F13 0.45(4) 0.030(5) 0.050(6) -0.004(10) -0.017(11) -0.013(5)
F14 0.209(19) 0.191(18) 0.096(10) -0.075(15) 0.067(11) -0.104(12)
F15 0.137(12) 0.164(14) 0.089(8) 0.053(11) -0.054(8) -0.084(9)
O11 0.030(4) 0.041(5) 0.032(4) 0.000(3) 0.010(3) -0.009(3)
O12 0.029(4) 0.042(5) 0.057(5) -0.003(4) 0.018(4) 0.006(4)
C21 0.024(5) 0.037(6) 0.027(5) -0.004(4) 0.009(4) -0.008(4)
C22 0.038(6) 0.055(7) 0.033(6) 0.001(5) 0.005(5) -0.007(5)
F16 0.089(7) 0.129(10) 0.098(8) -0.053(7) 0.068(6) -0.077(8)
F17 0.188(14) 0.059(7) 0.063(6) -0.007(8) 0.006(7) -0.026(5)
F18 0.063(6) 0.147(11) 0.049(5) -0.002(6) -0.007(4) -0.038(6)
O13 0.051(6) 0.096(9) 0.086(8) 0.023(6) 0.007(6) -0.053(7)
O14 0.061(6) 0.044(5) 0.074(7) -0.017(5) 0.033(5) -0.031(5)
C23 0.044(7) 0.034(6) 0.037(6) 0.001(5) 0.014(5) -0.005(5)
C24 0.051(7) 0.045(7) 0.050(7) -0.012(6) 0.019(5) -0.015(5)
F19 0.180(13) 0.073(7) 0.043(5) -0.029(8) 0.037(7) -0.021(5)
F20 0.099(8) 0.077(7) 0.111(9) -0.049(6) 0.049(7) -0.034(6)
F21 0.084(8) 0.068(7) 0.143(11) 0.007(6) 0.028(7) -0.060(7)
O15 0.034(4) 0.029(4) 0.041(4) 0.001(3) -0.003(3) 0.003(4)
O16 0.026(4) 0.032(4) 0.034(4) 0.002(3) 0.000(3) 0.002(3)
C25 0.027(5) 0.034(6) 0.033(5) 0.003(4) 0.005(4) -0.003(4)
C26 0.038(6) 0.035(6) 0.031(5) 0.010(5) 0.004(4) 0.007(4)
F22 0.030(4) 0.060(5) 0.094(7) 0.011(3) -0.004(4) 0.022(5)
F23 0.068(6) 0.035(4) 0.072(5) 0.009(4) -0.002(4) 0.008(4)
F24 0.102(8) 0.130(10) 0.052(5) 0.059(7) 0.043(5) 0.040(6)
O18 0.053(6) 0.134(11) 0.031(4) 0.012(7) 0.010(4) -0.004(6)
C27 0.028(5) 0.098(10) 0.038(6) 0.006(6) 0.012(5) 0.012(6)
F25 0.101(11) 0.24(2) 0.27(2) 0.076(13) 0.097(14) 0.20(2)
F26 0.094(11) 0.43(4) 0.110(12) 0.031(18) -0.035(9) 0.07(2)
F27 0.136(13) 0.36(3) 0.175(16) 0.168(18) 0.121(13) 0.18(2)
C1 0.016(4) 0.025(5) 0.026(4) -0.003(4) 0.004(3) 0.004(4)
C2 0.018(4) 0.037(5) 0.023(4) -0.001(4) 0.007(4) 0.000(4)
C3 0.016(4) 0.026(5) 0.026(5) -0.003(4) 0.003(4) -0.001(4)
C4 0.027(5) 0.025(5) 0.054(6) -0.005(4) 0.014(5) -0.004(5)
C5 0.045(6) 0.020(5) 0.048(6) -0.007(4) 0.012(5) 0.004(4)
C6 0.034(5) 0.025(5) 0.049(6) 0.000(4) 0.010(5) -0.002(5)
C7 0.031(5) 0.021(5) 0.053(6) 0.004(4) 0.009(5) -0.001(5)
C8 0.023(5) 0.022(5) 0.023(4) -0.002(4) 0.005(4) 0.000(4)
C9 0.023(5) 0.028(5) 0.021(4) 0.006(4) 0.005(4) -0.005(4)
C10 0.019(4) 0.022(5) 0.029(5) 0.001(4) 0.007(4) -0.001(4)
N2 0.078(8) 0.025(5) 0.033(5) 0.013(5) 0.009(5) 0.001(4)
C34 0.052(8) 0.076(9) 0.048(7) 0.014(7) 0.015(6) 0.001(7)
C35 0.074(9) 0.056(8) 0.059(8) -0.028(7) 0.021(7) 0.009(7)
C36 0.087(10) 0.033(6) 0.051(7) 0.010(6) 0.011(7) 0.010(5)
C37 0.047(7) 0.061(8) 0.053(7) 0.014(6) 0.003(6) 0.007(6)
C38 0.047(7) 0.054(7) 0.045(6) -0.012(6) 0.014(5) 0.008(6)
N3 0.054(6) 0.064(7) 0.040(5) -0.002(6) 0.017(5) -0.013(6)
C42 0.043(5) 0.048(6) 0.021(4) 0.002(5) 0.008(4) -0.005(4)
N3' 0.043(5) 0.048(6) 0.021(4) 0.002(5) 0.008(4) -0.005(4)
C42' 0.054(6) 0.064(7) 0.040(5) -0.002(6) 0.017(5) -0.013(6)
C39 0.045(6) 0.045(6) 0.036(5) -0.002(5) 0.006(5) -0.003(5)
C40 0.040(6) 0.067(8) 0.055(7) 0.002(6) 0.014(6) -0.008(6)
C41 0.043(6) 0.070(8) 0.032(5) 0.005(6) 0.003(5) 0.003(6)
C43 0.040(6) 0.055(7) 0.038(6) 0.004(5) 0.009(5) 0.009(5)

loop_
_atom_type_symbol
_atom_type_description
_atom_type_scat_dispersion_real
_atom_type_scat_dispersion_imag
_atom_type_scat_source
C C 0.0033 0.0016 'International Tables Vol C Tables 4.2.6.8 and 6.1.1.4'
H H 0.0000 0.0000 'International Tables Vol C Tables 4.2.6.8 and 6.1.1.4'
Ag Ag -0.8971 1.1015 'International Tables Vol C Tables 4.2.6.8 and 6.1.1.4'
F F 0.0171 0.0103 'International Tables Vol C Tables 4.2.6.8 and 6.1.1.4'
N N 0.0061 0.0033 'International Tables Vol C Tables 4.2.6.8 and 6.1.1.4'
O O 0.0106 0.0060 'International Tables Vol C Tables 4.2.6.8 and 6.1.1.4'

loop_
_geom_angle_atom_site_label_1
_geom_angle_atom_site_label_2
_geom_angle_atom_site_label_3
_geom_angle_site_symmetry_1
_geom_angle_site_symmetry_3
_geom_angle
C1 Ag1 O5 . . 132.4(3)
C1 Ag1 O3 . . 126.4(3)
O5 Ag1 O3 . . 87.4(3)
C1 Ag1 O1 . . 133.6(3)
O5 Ag1 O1 . . 73.5(2)
O3 Ag1 O1 . . 85.0(3)
C1 Ag1 Ag3 . . 49.3(2)
O5 Ag1 Ag3 . . 152.6(2)
O3 Ag1 Ag3 . . 112.82(19)
O1 Ag1 Ag3 . . 89.44(16)
C1 Ag1 Ag5 . . 54.2(2)
O5 Ag1 Ag5 . . 82.93(19)
O3 Ag1 Ag5 . . 114.9(2)
O1 Ag1 Ag5 . . 148.60(16)
Ag3 Ag1 Ag5 . . 103.31(3)
C1 Ag1 Ag2 . . 52.6(2)
O5 Ag1 Ag2 . . 97.1(2)
O3 Ag1 Ag2 . . 173.9(2)
O1 Ag1 Ag2 . . 92.41(16)
Ag3 Ag1 Ag2 . . 61.59(3)
Ag5 Ag1 Ag2 . . 69.87(3)
C1 Ag1 Ag4 . . 51.8(2)
O5 Ag1 Ag4 . . 139.0(2)
O3 Ag1 Ag4 . . 74.6(2)
O1 Ag1 Ag4 . . 138.57(16)
Ag3 Ag1 Ag4 . . 67.06(3)
Ag5 Ag1 Ag4 . . 72.40(3)
Ag2 Ag1 Ag4 . . 104.14(3)
O11 Ag2 C10 . 1_455 108.0(3)
O11 Ag2 O7 . . 100.0(3)
C10 Ag2 O7 1_455 . 92.2(3)
O11 Ag2 C1 . . 95.0(3)
C10 Ag2 C1 1_455 . 155.4(3)
O7 Ag2 C1 . . 92.2(3)
O11 Ag2 Ag7 . 1_455 107.7(2)
C10 Ag2 Ag7 1_455 1_455 47.9(2)
O7 Ag2 Ag7 . 1_455 136.55(18)
C1 Ag2 Ag7 . 1_455 117.3(2)
O11 Ag2 Ag8 . 1_455 156.49(19)
C10 Ag2 Ag8 1_455 1_455 48.6(2)
O7 Ag2 Ag8 . 1_455 82.11(18)
C1 Ag2 Ag8 . 1_455 108.3(2)
Ag7 Ag2 Ag8 1_455 1_455 59.51(3)
O11 Ag2 Ag1 . . 98.5(2)
C10 Ag2 Ag1 1_455 . 118.7(2)
O7 Ag2 Ag1 . . 136.48(19)
C1 Ag2 Ag1 . . 47.0(2)
Ag7 Ag2 Ag1 1_455 . 71.83(3)
Ag8 Ag2 Ag1 1_455 . 95.68(3)
O11 Ag2 Ag3 . . 141.78(19)
C10 Ag2 Ag3 1_455 . 109.8(2)
O7 Ag2 Ag3 . . 84.28(19)
C1 Ag2 Ag3 . . 46.8(2)
Ag7 Ag2 Ag3 1_455 . 93.50(3)
Ag8 Ag2 Ag3 1_455 . 61.62(3)
Ag1 Ag2 Ag3 . . 57.76(3)
O9 Ag3 C1 . . 161.1(4)
O9 Ag3 O17 . . 88.8(4)
C1 Ag3 O17 . . 98.6(4)
O9 Ag3 O8 . . 94.2(3)
C1 Ag3 O8 . . 104.1(3)
O17 Ag3 O8 . . 80.5(4)
O9 Ag3 Ag1 . . 114.3(3)
C1 Ag3 Ag1 . . 49.1(2)
O17 Ag3 Ag1 . . 134.5(3)
O8 Ag3 Ag1 . . 131.90(19)
O9 Ag3 Ag2 . . 133.0(3)
C1 Ag3 Ag2 . . 52.0(2)
O17 Ag3 Ag2 . . 129.8(3)
O8 Ag3 Ag2 . . 71.49(19)
Ag1 Ag3 Ag2 . . 60.65(3)
O9 Ag3 Ag8 . 1_455 77.0(3)
C1 Ag3 Ag8 . 1_455 110.6(2)
O17 Ag3 Ag8 . 1_455 128.7(3)
O8 Ag3 Ag8 . 1_455 52.43(18)
Ag1 Ag3 Ag8 . 1_455 95.54(3)
Ag2 Ag3 Ag8 . 1_455 58.55(2)
O9 Ag3 Ag4 . . 119.2(3)
C1 Ag3 Ag4 . . 47.5(2)
O17 Ag3 Ag4 . . 75.6(3)
O8 Ag3 Ag4 . . 137.77(18)
Ag1 Ag3 Ag4 . . 59.01(2)
Ag2 Ag3 Ag4 . . 98.28(3)
Ag8 Ag3 Ag4 1_455 . 153.20(3)
O4 Ag4 C1 . . 119.4(3)
O4 Ag4 C10 . . 115.2(3)
C1 Ag4 C10 . . 125.3(3)
O4 Ag4 C2 . . 148.6(3)
C1 Ag4 C2 . . 29.3(3)
C10 Ag4 C2 . . 96.2(3)
O4 Ag4 C9 . . 144.0(3)
C1 Ag4 C9 . . 96.6(3)
C10 Ag4 C9 . . 29.0(3)
C2 Ag4 C9 . . 67.3(3)
O4 Ag4 O18 . . 83.5(4)
C1 Ag4 O18 . . 107.5(4)
C10 Ag4 O18 . . 80.8(3)
C2 Ag4 O18 . . 102.5(4)
C9 Ag4 O18 . . 84.9(4)
O4 Ag4 Ag1 . . 79.1(2)
C1 Ag4 Ag1 . . 45.6(2)
C10 Ag4 Ag1 . . 152.1(2)
C2 Ag4 Ag1 . . 72.4(2)
C9 Ag4 Ag1 . . 133.8(2)
O18 Ag4 Ag1 . . 126.0(2)
O4 Ag4 Ag7 . . 76.1(2)
C1 Ag4 Ag7 . . 152.6(2)
C10 Ag4 Ag7 . . 44.3(2)
C2 Ag4 Ag7 . . 132.5(2)
C9 Ag4 Ag7 . . 71.4(2)
O18 Ag4 Ag7 . . 96.1(3)
Ag1 Ag4 Ag7 . . 127.55(3)
O4 Ag4 Ag6 . . 119.0(2)
C1 Ag4 Ag6 . . 96.6(2)
C10 Ag4 Ag6 . . 52.4(2)
C2 Ag4 Ag6 . . 79.6(2)
C9 Ag4 Ag6 . . 51.8(2)
O18 Ag4 Ag6 . . 132.8(3)
Ag1 Ag4 Ag6 . . 99.94(3)
Ag7 Ag4 Ag6 . . 56.42(3)
O4 Ag4 Ag3 . . 89.3(2)
C1 Ag4 Ag3 . . 42.3(2)
C10 Ag4 Ag3 . . 143.5(2)
C2 Ag4 Ag3 . . 63.3(2)
C9 Ag4 Ag3 . . 120.3(2)
O18 Ag4 Ag3 . . 75.4(2)
Ag1 Ag4 Ag3 . . 53.93(2)
Ag7 Ag4 Ag3 . . 163.97(3)
Ag6 Ag4 Ag3 . . 138.91(3)
O13 Ag5 O6 . . 97.6(4)
O13 Ag5 C2 . . 109.1(4)
O6 Ag5 C2 . . 153.3(3)
O13 Ag5 C1 . . 137.8(4)
O6 Ag5 C1 . . 124.1(3)
C2 Ag5 C1 . . 29.5(3)
O13 Ag5 Ag1 . . 174.0(4)
O6 Ag5 Ag1 . . 78.49(19)
C2 Ag5 Ag1 . . 75.0(3)
C1 Ag5 Ag1 . . 46.9(2)
O13 Ag5 Ag6 . . 75.3(3)
O6 Ag5 Ag6 . . 108.38(19)
C2 Ag5 Ag6 . . 79.7(2)
C1 Ag5 Ag6 . . 95.3(2)
Ag1 Ag5 Ag6 . . 101.44(3)
O15 Ag6 O14 . . 123.6(4)
O15 Ag6 O12 . 1_655 98.9(3)
O14 Ag6 O12 . 1_655 82.8(3)
O15 Ag6 C9 . . 135.9(3)
O14 Ag6 C9 . . 89.5(4)
O12 Ag6 C9 1_655 . 114.9(3)
O15 Ag6 C10 . . 122.9(3)
O14 Ag6 C10 . . 112.1(4)
O12 Ag6 C10 1_655 . 99.3(3)
C9 Ag6 C10 . . 28.6(3)
O15 Ag6 Ag7 . . 84.6(2)
O14 Ag6 Ag7 . . 149.4(3)
O12 Ag6 Ag7 1_655 . 80.9(2)
C9 Ag6 Ag7 . . 74.3(2)
C10 Ag6 Ag7 . . 46.3(2)
O15 Ag6 Ag4 . . 84.2(2)
O14 Ag6 Ag4 . . 126.8(3)
O12 Ag6 Ag4 1_655 . 142.0(2)
C9 Ag6 Ag4 . . 51.7(2)
C10 Ag6 Ag4 . . 50.7(2)
Ag7 Ag6 Ag4 . . 61.59(3)
O15 Ag6 Ag5 . . 71.2(2)
O14 Ag6 Ag5 . . 78.4(3)
O12 Ag6 Ag5 1_655 . 147.8(2)
C9 Ag6 Ag5 . . 91.0(2)
C10 Ag6 Ag5 . . 111.8(2)
Ag7 Ag6 Ag5 . . 126.57(4)
Ag4 Ag6 Ag5 . . 69.00(3)
C10 Ag7 O16 . . 129.0(3)
C10 Ag7 O1 . 1_655 139.0(3)
O16 Ag7 O1 . 1_655 91.7(3)
C10 Ag7 Ag2 . 1_655 52.4(2)
O16 Ag7 Ag2 . 1_655 145.3(2)
O1 Ag7 Ag2 1_655 1_655 98.62(18)
C10 Ag7 Ag8 . . 50.0(3)
O16 Ag7 Ag8 . . 151.77(19)
O1 Ag7 Ag8 1_655 . 92.44(17)
Ag2 Ag7 Ag8 1_655 . 61.19(3)
C10 Ag7 Ag6 . . 57.0(3)
O16 Ag7 Ag6 . . 77.5(2)
O1 Ag7 Ag6 1_655 . 156.91(17)
Ag2 Ag7 Ag6 1_655 . 80.31(3)
Ag8 Ag7 Ag6 . . 106.77(3)
C10 Ag7 Ag4 . . 52.4(2)
O16 Ag7 Ag4 . . 87.98(19)
O1 Ag7 Ag4 1_655 . 138.90(17)
Ag2 Ag7 Ag4 1_655 . 104.75(3)
Ag8 Ag7 Ag4 . . 70.85(3)
Ag6 Ag7 Ag4 . . 61.99(3)
O10 Ag8 C10 1_655 . 165.4(3)
O10 Ag8 O8 1_655 1_655 86.9(3)
C10 Ag8 O8 . 1_655 107.0(3)
O10 Ag8 O18 1_655 . 83.0(3)
C10 Ag8 O18 . . 86.1(3)
O8 Ag8 O18 1_655 . 118.6(4)
O10 Ag8 Ag7 1_655 . 125.2(2)
C10 Ag8 Ag7 . . 48.1(2)
O8 Ag8 Ag7 1_655 . 131.59(18)
O18 Ag8 Ag7 . . 102.1(2)
O10 Ag8 Ag2 1_655 1_655 140.9(2)
C10 Ag8 Ag2 . 1_655 51.2(2)
O8 Ag8 Ag2 1_655 1_655 72.97(18)
O18 Ag8 Ag2 . 1_655 136.1(3)
Ag7 Ag8 Ag2 . 1_655 59.30(3)
O10 Ag8 Ag3 1_655 1_655 81.1(2)
C10 Ag8 Ag3 . 1_655 110.6(2)
O8 Ag8 Ag3 1_655 1_655 54.27(19)
O18 Ag8 Ag3 . 1_655 162.9(2)
Ag7 Ag8 Ag3 . 1_655 92.27(3)
Ag2 Ag8 Ag3 1_655 1_655 59.83(2)
O10 Ag8 Ag9 1_655 . 57.5(2)
C10 Ag8 Ag9 . . 107.9(2)
O8 Ag8 Ag9 1_655 . 140.84(19)
O18 Ag8 Ag9 . . 47.7(4)
Ag7 Ag8 Ag9 . . 85.86(5)
Ag2 Ag8 Ag9 1_655 . 145.11(6)
Ag3 Ag8 Ag9 1_655 . 125.56(9)
N1 Ag9 O4 . . 126.7(4)
N1 Ag9 O2 . 1_655 115.3(4)
O4 Ag9 O2 . 1_655 76.7(3)
N1 Ag9 O18 . . 135.7(4)
O4 Ag9 O18 . . 80.2(3)
O2 Ag9 O18 1_655 . 104.1(3)
N1 Ag9 Ag8 . . 145.7(3)
O4 Ag9 Ag8 . . 86.43(19)
O2 Ag9 Ag8 1_655 . 58.6(3)
O18 Ag9 Ag8 . . 48.6(2)
C29 N1 C33 . . 120.0
C29 N1 Ag9 . . 120.1(6)
C33 N1 Ag9 . . 119.7(6)
N1 C29 C30 . . 120.0
N1 C29 H29 . . 120.0
C30 C29 H29 . . 120.0
C29 C30 C31 . . 120.0
C29 C30 H30 . . 120.0
C31 C30 H30 . . 120.0
C32 C31 C30 . . 120.0
C32 C31 H31 . . 120.0
C30 C31 H31 . . 120.0
C33 C32 C31 . . 120.0
C33 C32 H32 . . 120.0
C31 C32 H32 . . 120.0
C32 C33 N1 . . 120.0
C32 C33 H33 . . 120.0
N1 C33 H33 . . 120.0
N1' Ag9' O2 . 1_655 134.6(8)
C29' N1' C33' . . 120.0
C29' N1' Ag9' . . 114.0(13)
C33' N1' Ag9' . . 126.0(13)
N1' C29' C30' . . 120.0
N1' C29' H29' . . 120.0
C30' C29' H29' . . 120.0
C31' C30' C29' . . 120.0
C31' C30' H30' . . 120.0
C29' C30' H30' . . 120.0
C30' C31' C32' . . 120.0
C30' C31' H31' . . 120.0
C32' C31' H31' . . 120.0
C31' C32' C33' . . 120.0
C31' C32' H32' . . 120.0
C33' C32' H32' . . 120.0
C32' C33' N1' . . 120.0
C32' C33' H33' . . 120.0
N1' C33' H33' . . 120.0
C11 O1 Ag7 . 1_455 102.2(6)
C11 O1 Ag1 . . 134.7(6)
Ag7 O1 Ag1 1_455 . 89.6(2)
C11 O2 Ag9' . 1_455 151.1(10)
C11 O2 Ag9 . 1_455 170.8(9)
O2 C11 O1 . . 127.2(10)
O2 C11 C12 . . 117.7(10)
O1 C11 C12 . . 115.1(9)
F2 C12 F3 . . 107.6(9)
F2 C12 F1 . . 108.7(9)
F3 C12 F1 . . 106.3(9)
F2 C12 C11 . . 110.2(8)
F3 C12 C11 . . 111.3(8)
F1 C12 C11 . . 112.5(9)
C13 O3 Ag1 . . 119.2(7)
C13 O4 Ag4 . . 120.2(7)
C13 O4 Ag9 . . 136.0(7)
Ag4 O4 Ag9 . . 102.9(3)
O3 C13 O4 . . 129.5(10)
O3 C13 C14 . . 117.2(9)
O4 C13 C14 . . 113.3(9)
F5 C14 F4 . . 108.5(9)
F5 C14 F6 . . 109.0(9)
F4 C14 F6 . . 107.2(8)
F5 C14 C13 . . 111.5(8)
F4 C14 C13 . . 110.4(8)
F6 C14 C13 . . 110.2(8)
C15 O5 Ag1 . . 120.5(7)
C15 O6 Ag5 . . 126.0(6)
O5 C15 O6 . . 129.9(9)
O5 C15 C16 . . 114.3(9)
O6 C15 C16 . . 115.8(9)
F9 C16 F8 . . 108.4(10)
F9 C16 F7 . . 106.0(9)
F8 C16 F7 . . 105.1(9)
F9 C16 C15 . . 108.9(9)
F8 C16 C15 . . 114.0(9)
F7 C16 C15 . . 114.0(9)
C17 O7 Ag2 . . 116.0(7)
C17 O8 Ag8 . 1_455 114.9(7)
C17 O8 Ag3 . . 116.6(7)
Ag8 O8 Ag3 1_455 . 73.3(2)
O7 C17 O8 . . 129.1(10)
O7 C17 C18 . . 114.9(9)
O8 C17 C18 . . 116.0(9)
F10 C18 F11 . . 109.7(11)
F10 C18 F12 . . 106.7(10)
F11 C18 F12 . . 105.0(10)
F10 C18 C17 . . 113.9(9)
F11 C18 C17 . . 112.4(9)
F12 C18 C17 . . 108.6(9)
C19 O9 Ag3 . . 128.2(8)
C19 O10 Ag8 . 1_455 119.9(7)
O9 C19 O10 . . 129.6(11)
O9 C19 C20 . . 117.3(12)
O10 C19 C20 . . 113.1(10)
F13 C20 F15 . . 110.5(12)
F13 C20 F14 . . 108.1(11)
F15 C20 F14 . . 102.3(10)
F13 C20 C19 . . 111.5(9)
F15 C20 C19 . . 109.8(9)
F14 C20 C19 . . 114.4(10)
C21 O11 Ag2 . . 122.4(7)
C21 O12 Ag6 . 1_455 116.2(7)
O11 C21 O12 . . 127.7(10)
O11 C21 C22 . . 114.8(9)
O12 C21 C22 . . 117.5(10)
F16 C22 F18 . . 108.0(9)
F16 C22 F17 . . 107.4(10)
F18 C22 F17 . . 104.9(10)
F16 C22 C21 . . 111.1(9)
F18 C22 C21 . . 113.5(9)
F17 C22 C21 . . 111.6(9)
C23 O13 Ag5 . . 128.1(10)
C23 O14 Ag6 . . 120.1(9)
O13 C23 O14 . . 131.0(12)
O13 C23 C24 . . 114.6(12)
O14 C23 C24 . . 114.4(10)
F19 C24 F20 . . 107.2(10)
F19 C24 F21 . . 106.5(10)
F20 C24 F21 . . 106.1(10)
F19 C24 C23 . . 110.1(10)
F20 C24 C23 . . 112.5(10)
F21 C24 C23 . . 114.1(9)
C25 O15 Ag6 . . 120.3(7)
C25 O16 Ag7 . . 127.3(7)
O16 C25 O15 . . 128.7(11)
O16 C25 C26 . . 115.6(10)
O15 C25 C26 . . 115.6(9)
F23 C26 F24 . . 108.6(9)
F23 C26 F22 . . 106.6(8)
F24 C26 F22 . . 107.2(9)
F23 C26 C25 . . 113.2(8)
F24 C26 C25 . . 108.9(9)
F22 C26 C25 . . 112.0(9)
C27 O17 Ag3 . . 127.3(11)
C27 O18 Ag9 . . 135.6(11)
C27 O18 Ag8 . . 132.9(12)
Ag9 O18 Ag8 . . 83.7(4)
C27 O18 Ag4 . . 112.0(10)
Ag9 O18 Ag4 . . 91.8(5)
Ag8 O18 Ag4 . . 85.6(3)
O18 C27 O17 . . 130.3(15)
O18 C27 C28 . . 115.9(12)
O17 C27 C28 . . 113.8(14)
F27 C28 F25 . . 106.2(13)
F27 C28 F26 . . 105.8(13)
F25 C28 F26 . . 104.3(13)
F27 C28 C27 . . 114.0(13)
F25 C28 C27 . . 115.1(14)
F26 C28 C27 . . 110.6(14)
C2 C1 Ag1 . . 146.3(8)
C2 C1 Ag3 . . 125.7(8)
Ag1 C1 Ag3 . . 81.6(3)
C2 C1 Ag2 . . 119.4(7)
Ag1 C1 Ag2 . . 80.4(3)
Ag3 C1 Ag2 . . 81.2(3)
C2 C1 Ag4 . . 78.5(6)
Ag1 C1 Ag4 . . 82.6(3)
Ag3 C1 Ag4 . . 90.2(3)
Ag2 C1 Ag4 . . 161.9(5)
C2 C1 Ag5 . . 74.9(6)
Ag1 C1 Ag5 . . 78.8(3)
Ag3 C1 Ag5 . . 159.3(5)
Ag2 C1 Ag5 . . 89.1(3)
Ag4 C1 Ag5 . . 93.7(3)
C1 C2 C3 . . 168.8(10)
C1 C2 Ag5 . . 75.6(6)
C3 C2 Ag5 . . 111.0(7)
C1 C2 Ag4 . . 72.2(6)
C3 C2 Ag4 . . 115.5(6)
Ag5 C2 Ag4 . . 92.2(4)
C8 C3 C2 . . 119.7(9)
C8 C3 C4 . . 122.8(9)
C2 C3 C4 . . 117.3(8)
C3 C4 C5 . . 111.6(9)
C3 C4 H4A . . 109.3
C5 C4 H4A . . 109.3
C3 C4 H4B . . 109.3
C5 C4 H4B . . 109.3
H4A C4 H4B . . 108.0
C6 C5 C4 . . 109.9(9)
C6 C5 H5A . . 109.7
C4 C5 H5A . . 109.7
C6 C5 H5B . . 109.7
C4 C5 H5B . . 109.7
H5A C5 H5B . . 108.2
C5 C6 C7 . . 110.9(10)
C5 C6 H6A . . 109.5
C7 C6 H6A . . 109.5
C5 C6 H6B . . 109.5
C7 C6 H6B . . 109.5
H6A C6 H6B . . 108.0
C6 C7 C8 . . 112.3(9)
C6 C7 H7A . . 109.1
C8 C7 H7A . . 109.1
C6 C7 H7B . . 109.1
C8 C7 H7B . . 109.1
H7A C7 H7B . . 107.9
C3 C8 C9 . . 120.6(9)
C3 C8 C7 . . 122.2(9)
C9 C8 C7 . . 116.8(9)
C10 C9 C8 . . 170.1(10)
C10 C9 Ag4 . . 73.8(6)
C8 C9 Ag4 . . 114.9(7)
C10 C9 Ag6 . . 76.4(6)
C8 C9 Ag6 . . 109.6(6)
Ag4 C9 Ag6 . . 76.5(3)
C9 C10 Ag7 . . 148.6(8)
C9 C10 Ag8 . . 123.9(8)
Ag7 C10 Ag8 . . 81.9(3)
C9 C10 Ag2 . 1_655 119.1(7)
Ag7 C10 Ag2 . 1_655 79.7(3)
Ag8 C10 Ag2 . 1_655 80.3(3)
C9 C10 Ag4 . . 77.2(6)
Ag7 C10 Ag4 . . 83.3(3)
Ag8 C10 Ag4 . . 95.1(3)
Ag2 C10 Ag4 1_655 . 162.9(5)
C9 C10 Ag6 . . 75.0(6)
Ag7 C10 Ag6 . . 76.7(3)
Ag8 C10 Ag6 . . 157.9(5)
Ag2 C10 Ag6 1_655 . 101.3(3)
Ag4 C10 Ag6 . . 76.9(3)
C34 N2 C38 . . 123.5(12)
C34 N2 H2 . . 118.2
C38 N2 H2 . . 118.2
N2 C34 C35 . . 119.4(14)
N2 C34 H34A . . 120.3
C35 C34 H34A . . 120.3
C36 C35 C34 . . 117.1(14)
C36 C35 H35A . . 121.4
C34 C35 H35A . . 121.4
C35 C36 C37 . . 121.7(14)
C35 C36 H36A . . 119.2
C37 C36 H36A . . 119.2
C36 C37 C38 . . 120.7(14)
C36 C37 H37A . . 119.6
C38 C37 H37A . . 119.6
N2 C38 C37 . . 117.5(13)
N2 C38 H38A . . 121.2
C37 C38 H38A . . 121.2
C39 N3 C40 . . 118.8(11)
C39 N3 H3 . . 120.6
C40 N3 H3 . . 120.6
C41 C42 C43 . . 122.6(11)
C41 C42 H42A . . 118.7
C43 C42 H42A . . 118.7
N3 C39 C43 . . 121.2(12)
N3 C39 H39 . . 119.4
C43 C39 H39 . . 119.3
C41 C40 N3 . . 120.6(12)
C41 C40 H40A . . 119.7
N3 C40 H40A . . 119.7
C42 C41 C40 . . 118.1(13)
C42 C41 H41A . . 120.9
C40 C41 H41A . . 121.0
C39 C43 C42 . . 118.7(11)
C39 C43 H43A . . 120.6
C42 C43 H43A . . 120.7

loop_
_geom_bond_atom_site_label_1
_geom_bond_atom_site_label_2
_geom_bond_site_symmetry_2
_geom_bond_distance
Ag1 C1 . 2.196(10)
Ag1 O5 . 2.306(7)
Ag1 O3 . 2.345(7)
Ag1 O1 . 2.538(7)
Ag1 Ag3 . 2.8728(11)
Ag1 Ag5 . 2.9494(12)
Ag1 Ag2 . 2.9603(11)
Ag1 Ag4 . 3.0466(10)
Ag2 O11 . 2.319(7)
Ag2 C10 1_455 2.330(9)
Ag2 O7 . 2.355(8)
Ag2 C1 . 2.384(9)
Ag2 Ag7 1_455 2.8929(11)
Ag2 Ag8 1_455 2.9481(10)
Ag2 Ag3 . 2.9874(10)
Ag3 O9 . 2.189(9)
Ag3 C1 . 2.202(10)
Ag3 O17 . 2.379(13)
Ag3 O8 . 2.577(8)
Ag3 Ag8 1_455 3.0405(11)
Ag3 Ag4 . 3.2727(10)
Ag4 O4 . 2.206(8)
Ag4 C1 . 2.414(9)
Ag4 C10 . 2.472(9)
Ag4 C2 . 2.484(11)
Ag4 C9 . 2.511(10)
Ag4 O18 . 2.581(9)
Ag4 Ag7 . 3.1006(11)
Ag4 Ag6 . 3.1120(11)
Ag5 O13 . 2.233(10)
Ag5 O6 . 2.297(7)
Ag5 C2 . 2.432(10)
Ag5 C1 . 2.439(9)
Ag5 Ag6 . 3.1414(11)
Ag6 O15 . 2.249(8)
Ag6 O14 . 2.274(9)
Ag6 O12 1_655 2.391(7)
Ag6 C9 . 2.515(10)
Ag6 C10 . 2.530(10)
Ag6 Ag7 . 2.9368(12)
Ag7 C10 . 2.180(10)
Ag7 O16 . 2.308(7)
Ag7 O1 1_655 2.333(7)
Ag7 Ag2 1_655 2.8929(11)
Ag7 Ag8 . 2.8992(12)
Ag8 O10 1_655 2.233(8)
Ag8 C10 . 2.242(10)
Ag8 O8 1_655 2.516(8)
Ag8 O18 . 2.544(10)
Ag8 Ag2 1_655 2.9480(10)
Ag8 Ag3 1_655 3.0404(11)
Ag8 Ag9 . 3.371(3)
Ag9 N1 . 2.201(10)
Ag9 O4 . 2.460(8)
Ag9 O2 1_655 2.490(9)
Ag9 O18 . 2.508(17)
N1 C29 . 1.3900
N1 C33 . 1.3900
C29 C30 . 1.3900
C29 H29 . 0.9500
C30 C31 . 1.3900
C30 H30 . 0.9500
C31 C32 . 1.3900
C31 H31 . 0.9500
C32 C33 . 1.3900
C32 H32 . 0.9500
C33 H33 . 0.9500
Ag9' N1' . 2.26(2)
Ag9' O2 1_655 2.291(9)
N1' C29' . 1.3900
N1' C33' . 1.3900
C29' C30' . 1.3900
C29' H29' . 0.9500
C30' C31' . 1.3900
C30' H30' . 0.9500
C31' C32' . 1.3900
C31' H31' . 0.9500
C32' C33' . 1.3900
C32' H32' . 0.9500
C33' H33' . 0.9500
O1 C11 . 1.244(13)
O1 Ag7 1_455 2.333(7)
O2 C11 . 1.213(14)
O2 Ag9' 1_455 2.291(9)
O2 Ag9 1_455 2.490(9)
C11 C12 . 1.545(15)
C12 F2 . 1.304(11)
C12 F3 . 1.309(10)
C12 F1 . 1.312(10)
O3 C13 . 1.212(14)
O4 C13 . 1.276(14)
C13 C14 . 1.577(15)
C14 F5 . 1.289(10)
C14 F4 . 1.306(10)
C14 F6 . 1.313(10)
O5 C15 . 1.229(13)
O6 C15 . 1.237(14)
C15 C16 . 1.542(14)
C16 F9 . 1.309(11)
C16 F8 . 1.311(11)
C16 F7 . 1.315(11)
O7 C17 . 1.242(14)
O8 C17 . 1.244(14)
O8 Ag8 1_455 2.516(8)
C17 C18 . 1.547(15)
C18 F10 . 1.289(11)
C18 F11 . 1.300(11)
C18 F12 . 1.313(11)
O9 C19 . 1.231(16)
O10 C19 . 1.266(17)
O10 Ag8 1_455 2.233(8)
C19 C20 . 1.544(15)
C20 F13 . 1.251(11)
C20 F15 . 1.297(11)
C20 F14 . 1.330(11)
O11 C21 . 1.237(14)
O12 C21 . 1.255(14)
O12 Ag6 1_455 2.391(7)
C21 C22 . 1.541(15)
C22 F16 . 1.302(10)
C22 F18 . 1.304(11)
C22 F17 . 1.306(11)
O13 C23 . 1.192(16)
O14 C23 . 1.238(16)
C23 C24 . 1.560(16)
C24 F19 . 1.303(11)
C24 F20 . 1.308(11)
C24 F21 . 1.314(11)
O15 C25 . 1.261(14)
O16 C25 . 1.232(13)
C25 C26 . 1.547(15)
C26 F23 . 1.300(10)
C26 F24 . 1.309(10)
C26 F22 . 1.315(10)
O17 C27 . 1.247(17)
O18 C27 . 1.22(2)
C27 C28 . 1.50(2)
C28 F27 . 1.312(13)
C28 F25 . 1.313(13)
C28 F26 . 1.318(13)
C1 C2 . 1.239(14)
C2 C3 . 1.421(15)
C3 C8 . 1.353(14)
C3 C4 . 1.513(14)
C4 C5 . 1.528(16)
C4 H4A . 0.9900
C4 H4B . 0.9900
C5 C6 . 1.508(17)
C5 H5A . 0.9900
C5 H5B . 0.9900
C6 C7 . 1.513(15)
C6 H6A . 0.9900
C6 H6B . 0.9900
C7 C8 . 1.517(14)
C7 H7A . 0.9900
C7 H7B . 0.9900
C8 C9 . 1.400(15)
C9 C10 . 1.247(14)
C10 Ag2 1_655 2.330(9)
N2 C34 . 1.29(2)
N2 C38 . 1.304(19)
N2 H2 . 0.8800
C34 C35 . 1.40(2)
C34 H34A . 0.9500
C35 C36 . 1.31(2)
C35 H35A . 0.9500
C36 C37 . 1.32(2)
C36 H36A . 0.9500
C37 C38 . 1.36(2)
C37 H37A . 0.9500
C38 H38A . 0.9500
N3 C39 . 1.343(17)
N3 C40 . 1.393(19)
N3 H3 . 0.8799
C42 C41 . 1.340(18)
C42 C43 . 1.361(17)
C42 H42A . 0.9500
C39 C43 . 1.354(18)
C39 H39 . 0.9500
C40 C41 . 1.364(19)
C40 H40A . 0.9500
C41 H41A . 0.9501
C43 H43A . 0.9487

loop_
_geom_hbond_atom_site_label_D
_geom_hbond_atom_site_label_H
_geom_hbond_atom_site_label_A
_geom_hbond_site_symmetry_A
_geom_hbond_distance_DH
_geom_hbond_distance_HA
_geom_hbond_distance_DA
_geom_hbond_angle_DHA
N2 H2 O1 . 0.88 2.63 3.013(12) 107.4
N2 H2 O5 . 0.88 1.97 2.852(12) 175.7
N3 H3 O8 . 0.88 2.53 3.133(15) 126.3
N3 H3 O17 . 0.88 2.35 3.041(17) 135.6
N3' H3' O6 1_556 0.88 2.39 3.049(12) 132.2
N3' H3' O15 1_556 0.88 2.21 2.927(13) 138.1

loop_
_geom_torsion_atom_site_label_1
_geom_torsion_atom_site_label_2
_geom_torsion_atom_site_label_3
_geom_torsion_atom_site_label_4
_geom_torsion_site_symmetry_1
_geom_torsion_site_symmetry_4
_geom_torsion
C33 N1 C29 C30 . . 0.0
Ag9 N1 C29 C30 . . 175.3(9)
N1 C29 C30 C31 . . 0.0
C29 C30 C31 C32 . . 0.0
C30 C31 C32 C33 . . 0.0
C31 C32 C33 N1 . . 0.0
C29 N1 C33 C32 . . 0.0
Ag9 N1 C33 C32 . . -175.3(9)
C33' N1' C29' C30' . . 0.0
Ag9' N1' C29' C30' . . 179.3(18)
N1' C29' C30' C31' . . 0.0
C29' C30' C31' C32' . . 0.0
C30' C31' C32' C33' . . 0.0
C31' C32' C33' N1' . . 0.0
C29' N1' C33' C32' . . 0.0
Ag9' N1' C33' C32' . . -179(2)
Ag9' O2 C11 O1 1_455 . -164.9(12)
Ag9' O2 C11 C12 1_455 . 13(2)
Ag7 O1 C11 O2 1_455 . 3.5(13)
Ag1 O1 C11 O2 . . -98.2(13)
Ag7 O1 C11 C12 1_455 . -174.5(7)
Ag1 O1 C11 C12 . . 83.8(11)
O2 C11 C12 F2 . . 114.1(11)
O1 C11 C12 F2 . . -67.6(11)
O2 C11 C12 F3 . . -126.5(11)
O1 C11 C12 F3 . . 51.7(12)
O2 C11 C12 F1 . . -7.3(14)
O1 C11 C12 F1 . . 170.9(9)
Ag1 O3 C13 O4 . . 27.6(16)
Ag1 O3 C13 C14 . . -154.5(7)
Ag4 O4 C13 O3 . . 12.9(16)
Ag9 O4 C13 O3 . . -153.9(9)
Ag4 O4 C13 C14 . . -165.1(6)
Ag9 O4 C13 C14 . . 28.1(14)
O3 C13 C14 F5 . . 11.1(14)
O4 C13 C14 F5 . . -170.7(10)
O3 C13 C14 F4 . . 131.7(10)
O4 C13 C14 F4 . . -50.1(12)
O3 C13 C14 F6 . . -110.1(11)
O4 C13 C14 F6 . . 68.2(12)
Ag1 O5 C15 O6 . . -0.6(16)
Ag1 O5 C15 C16 . . 178.3(6)
Ag5 O6 C15 O5 . . 14.5(16)
Ag5 O6 C15 C16 . . -164.4(6)
O5 C15 C16 F9 . . 77.7(12)
O6 C15 C16 F9 . . -103.3(11)
O5 C15 C16 F8 . . -161.2(10)
O6 C15 C16 F8 . . 17.8(13)
O5 C15 C16 F7 . . -40.5(13)
O6 C15 C16 F7 . . 138.5(10)
Ag2 O7 C17 O8 . . 2.0(15)
Ag2 O7 C17 C18 . . -175.3(6)
Ag8 O8 C17 O7 1_455 . 40.6(14)
Ag3 O8 C17 O7 . . -42.4(14)
Ag8 O8 C17 C18 1_455 . -142.2(7)
Ag3 O8 C17 C18 . . 134.8(7)
O7 C17 C18 F10 . . -30.2(14)
O8 C17 C18 F10 . . 152.2(11)
O7 C17 C18 F11 . . -155.7(11)
O8 C17 C18 F11 . . 26.7(14)
O7 C17 C18 F12 . . 88.6(13)
O8 C17 C18 F12 . . -89.0(13)
Ag3 O9 C19 O10 . . -12(2)
Ag3 O9 C19 C20 . . 166.4(7)
Ag8 O10 C19 O9 1_455 . -9.6(18)
Ag8 O10 C19 C20 1_455 . 172.1(7)
O9 C19 C20 F13 . . 75.4(16)
O10 C19 C20 F13 . . -106.1(14)
O9 C19 C20 F15 . . -47.3(15)
O10 C19 C20 F15 . . 131.2(13)
O9 C19 C20 F14 . . -161.6(13)
O10 C19 C20 F14 . . 16.9(15)
Ag2 O11 C21 O12 . . 7.9(16)
Ag2 O11 C21 C22 . . -173.7(6)
Ag6 O12 C21 O11 1_455 . -70.0(13)
Ag6 O12 C21 C22 1_455 . 111.6(9)
O11 C21 C22 F16 . . -81.3(13)
O12 C21 C22 F16 . . 97.2(12)
O11 C21 C22 F18 . . 156.8(10)
O12 C21 C22 F18 . . -24.7(14)
O11 C21 C22 F17 . . 38.5(13)
O12 C21 C22 F17 . . -142.9(11)
Ag5 O13 C23 O14 . . -11(3)
Ag5 O13 C23 C24 . . 168.8(10)
Ag6 O14 C23 O13 . . -17(2)
Ag6 O14 C23 C24 . . 163.4(7)
O13 C23 C24 F19 . . 76.1(15)
O14 C23 C24 F19 . . -104.4(13)
O13 C23 C24 F20 . . -43.4(17)
O14 C23 C24 F20 . . 136.1(12)
O13 C23 C24 F21 . . -164.2(14)
O14 C23 C24 F21 . . 15.2(15)
Ag7 O16 C25 O15 . . -4.8(17)
Ag7 O16 C25 C26 . . 178.6(6)
Ag6 O15 C25 O16 . . -7.5(16)
Ag6 O15 C25 C26 . . 169.0(6)
O16 C25 C26 F23 . . -29.6(13)
O15 C25 C26 F23 . . 153.4(10)
O16 C25 C26 F24 . . 91.4(11)
O15 C25 C26 F24 . . -85.7(12)
O16 C25 C26 F22 . . -150.2(9)
O15 C25 C26 F22 . . 32.8(13)
Ag9 O18 C27 O17 . . 70(2)
Ag8 O18 C27 O17 . . -152.5(14)
Ag4 O18 C27 O17 . . -47(2)
Ag9 O18 C27 C28 . . -112.0(15)
Ag8 O18 C27 C28 . . 25(2)
Ag4 O18 C27 C28 . . 130.5(11)
Ag3 O17 C27 O18 . . 13(3)
Ag3 O17 C27 C28 . . -164.4(10)
O18 C27 C28 F27 . . -48(2)
O17 C27 C28 F27 . . 129.6(16)
O18 C27 C28 F25 . . -171.6(15)
O17 C27 C28 F25 . . 7(2)
O18 C27 C28 F26 . . 70.6(18)
O17 C27 C28 F26 . . -111.3(17)
Ag1 C1 C2 C3 . . -168(4)
Ag3 C1 C2 C3 . . 53(6)
Ag2 C1 C2 C3 . . -47(6)
Ag4 C1 C2 C3 . . 135(5)
Ag5 C1 C2 C3 . . -128(5)
Ag1 C1 C2 Ag5 . . -40.0(13)
Ag3 C1 C2 Ag5 . . -178.9(7)
Ag2 C1 C2 Ag5 . . 80.2(6)
Ag4 C1 C2 Ag5 . . -97.1(2)
Ag1 C1 C2 Ag4 . . 57.1(13)
Ag3 C1 C2 Ag4 . . -81.8(7)
Ag2 C1 C2 Ag4 . . 177.3(7)
Ag5 C1 C2 Ag4 . . 97.1(2)
C1 C2 C3 C8 . . -143(5)
Ag5 C2 C3 C8 . . 92.1(9)
Ag4 C2 C3 C8 . . -11.2(12)
C1 C2 C3 C4 . . 41(6)
Ag5 C2 C3 C4 . . -83.3(10)
Ag4 C2 C3 C4 . . 173.5(7)
C8 C3 C4 C5 . . 15.4(15)
C2 C3 C4 C5 . . -169.3(10)
C3 C4 C5 C6 . . -47.7(13)
C4 C5 C6 C7 . . 64.2(13)
C5 C6 C7 C8 . . -45.5(14)
C2 C3 C8 C9 . . 0.4(14)
C4 C3 C8 C9 . . 175.5(10)
C2 C3 C8 C7 . . -172.7(10)
C4 C3 C8 C7 . . 2.5(16)
C6 C7 C8 C3 . . 12.6(15)
C6 C7 C8 C9 . . -160.7(10)
C3 C8 C9 Ag4 . . 10.4(12)
C7 C8 C9 Ag4 . . -176.2(7)
C3 C8 C9 Ag6 . . -73.4(10)
C7 C8 C9 Ag6 . . 100.0(9)
Ag4 C9 C10 Ag7 . . -53.2(13)
Ag6 C9 C10 Ag7 . . 26.5(13)
Ag4 C9 C10 Ag8 . . 87.6(6)
Ag6 C9 C10 Ag8 . . 167.2(7)
Ag4 C9 C10 Ag2 . 1_655 -174.4(7)
Ag6 C9 C10 Ag2 . 1_655 -94.7(6)
Ag6 C9 C10 Ag4 . . 79.7(2)
Ag4 C9 C10 Ag6 . . -79.7(2)
C38 N2 C34 C35 . . -3(2)
N2 C34 C35 C36 . . 2(2)
C34 C35 C36 C37 . . 0(2)
C35 C36 C37 C38 . . 0(3)
C34 N2 C38 C37 . . 2(2)
C36 C37 C38 N2 . . -1(2)
C40 N3 C39 C43 . . 1(2)
C39 N3 C40 C41 . . -1(2)
C43 C42 C41 C40 . . -1(2)
N3 C40 C41 C42 . . 1(2)
N3 C39 C43 C42 . . -1(2)
C41 C42 C43 C39 . . 1(2)
